data_7057609
loop_
_publ_author_name
'Priante-Flores, Armando'
'Salazar-Pereda, Ver\'onica'
'Rheingold, Arnold L.'
'Mendoza-Espinosa, Daniel'

_publ_section_title
;
 Synthesis and characterization of a gold(i) bis(triazolylidene) complex
 featuring a large [(TpMe2)2K] anion
;
_journal_issue 19
_journal_name_full 'New Journal of Chemistry'
_journal_page_first 15533
_journal_paper_doi 10.1039/C8NJ03318H
_journal_volume 42
_journal_year 2018
_chemical_formula_moiety 'C36 H38 Au N6, C30 H44 B2 K N12'
_chemical_formula_sum 'C66 H82 Au B2 K N18'
_chemical_formula_weight 1385.18
_space_group_crystal_system triclinic
_space_group_IT_number 2
_space_group_name_Hall '-P 1'
_space_group_name_H-M_alt 'P -1'
_symmetry_space_group_name_Hall '-P 1'
_symmetry_space_group_name_H-M 'P -1'
_atom_sites_solution_hydrogens geom
_atom_sites_solution_primary dual
_audit_creation_date 2018-02-15
_audit_creation_method
;
Olex2 1.2
(compiled 2017.08.10 svn.r3458 for OlexSys, GUI svn.r5381)
;
_audit_update_record
;
2018-07-25 deposited with the CCDC.
2018-07-27 downloaded from the CCDC.
;
_cell_angle_alpha 76.639(2)
_cell_angle_beta 73.137(2)
_cell_angle_gamma 89.372(2)
_cell_formula_units_Z 2
_cell_length_a 14.1732(3)
_cell_length_b 15.6010(3)
_cell_length_c 19.7007(5)
_cell_measurement_reflns_used 31701
_cell_measurement_temperature 293(2)
_cell_measurement_theta_max 77.4810
_cell_measurement_theta_min 3.1990
_cell_volume 4048.63(17)
_computing_cell_refinement
;
CrysAlisPro, Agilent Technologies,
Version 1.171.37.35 (release 13-08-2014 CrysAlis171 .NET)
(compiled Aug 13 2014,18:06:01)
;
_computing_data_collection
;
CrysAlisPro, Agilent Technologies,
Version 1.171.37.35 (release 13-08-2014 CrysAlis171 .NET)
(compiled Aug 13 2014,18:06:01)
;
_computing_data_reduction
;
CrysAlisPro, Agilent Technologies,
Version 1.171.37.35 (release 13-08-2014 CrysAlis171 .NET)
(compiled Aug 13 2014,18:06:01)
;
_computing_molecular_graphics 'Olex2 (Dolomanov et al., 2009)'
_computing_publication_material 'Olex2 (Dolomanov et al., 2009)'
_computing_structure_refinement 'ShelXL (Sheldrick, 2015)'
_computing_structure_solution 'ShelXT (Sheldrick, 2015)'
_diffrn_ambient_temperature 293(2)
_diffrn_detector 'CCD plate'
_diffrn_detector_area_resol_mean 10.3659
_diffrn_detector_type Atlas
_diffrn_measured_fraction_theta_full 1.000
_diffrn_measured_fraction_theta_max 0.992
_diffrn_measurement_details
;
#__ type_ start__ end____ width___ exp.time_
  1 omega  -50.00   32.00   1.0000    3.0000
omega____ theta____ kappa____ phi______ frames
    -      -42.2324   38.0000   30.0000 82

#__ type_ start__ end____ width___ exp.time_
  2 omega  -50.00   32.00   1.0000    3.0000
omega____ theta____ kappa____ phi______ frames
    -      -42.2324   38.0000  -90.0000 82

#__ type_ start__ end____ width___ exp.time_
  3 omega -115.00  -14.00   1.0000    3.0000
omega____ theta____ kappa____ phi______ frames
    -      -42.2324  -57.0000   60.0000 101

#__ type_ start__ end____ width___ exp.time_
  4 omega  -50.00   32.00   1.0000    3.0000
omega____ theta____ kappa____ phi______ frames
    -      -42.2324   38.0000 -180.0000 82

#__ type_ start__ end____ width___ exp.time_
  5 omega -129.00  -32.00   1.0000    3.0000
omega____ theta____ kappa____ phi______ frames
    -      -42.2324  178.0000 -150.0000 97

#__ type_ start__ end____ width___ exp.time_
  6 omega   53.00  129.00   1.0000    3.0000
omega____ theta____ kappa____ phi______ frames
    -       42.2324 -178.0000  -30.0000 76

#__ type_ start__ end____ width___ exp.time_
  7 omega   57.00  131.00   1.0000    3.0000
omega____ theta____ kappa____ phi______ frames
    -       42.2324  178.0000 -180.0000 74

#__ type_ start__ end____ width___ exp.time_
  8 omega   94.00  178.00   1.0000   12.0000
omega____ theta____ kappa____ phi______ frames
    -      114.0000  125.0000   90.0000 84

#__ type_ start__ end____ width___ exp.time_
  9 omega   31.00  109.00   1.0000   12.0000
omega____ theta____ kappa____ phi______ frames
    -      114.0000  -94.0000  -60.0000 78

#__ type_ start__ end____ width___ exp.time_
 10 omega   61.00  178.00   1.0000   12.0000
omega____ theta____ kappa____ phi______ frames
    -      114.0000   15.0000  -30.0000 117

#__ type_ start__ end____ width___ exp.time_
 11 omega   94.00  178.00   1.0000   12.0000
omega____ theta____ kappa____ phi______ frames
    -      114.0000  125.0000  150.0000 84

#__ type_ start__ end____ width___ exp.time_
 12 omega   94.00  178.00   1.0000   12.0000
omega____ theta____ kappa____ phi______ frames
    -      114.0000  125.0000    0.0000 84

#__ type_ start__ end____ width___ exp.time_
 13 omega   38.00   91.00   1.0000   12.0000
omega____ theta____ kappa____ phi______ frames
    -      114.0000  -30.0000  -90.0000 53

#__ type_ start__ end____ width___ exp.time_
 14 omega   38.00   91.00   1.0000   12.0000
omega____ theta____ kappa____ phi______ frames
    -      114.0000  -30.0000  150.0000 53

#__ type_ start__ end____ width___ exp.time_
 15 omega   41.00   98.00   1.0000   12.0000
omega____ theta____ kappa____ phi______ frames
    -      114.0000  -45.0000  -90.0000 57

#__ type_ start__ end____ width___ exp.time_
 16 omega   41.00  121.00   1.0000   12.0000
omega____ theta____ kappa____ phi______ frames
    -      114.0000 -125.0000  -60.0000 80

#__ type_ start__ end____ width___ exp.time_
 17 omega   61.00  178.00   1.0000   12.0000
omega____ theta____ kappa____ phi______ frames
    -      114.0000   15.0000  -90.0000 117

#__ type_ start__ end____ width___ exp.time_
 18 omega   41.00  121.00   1.0000   12.0000
omega____ theta____ kappa____ phi______ frames
    -      114.0000 -125.0000   30.0000 80

#__ type_ start__ end____ width___ exp.time_
 19 omega   94.00  178.00   1.0000   12.0000
omega____ theta____ kappa____ phi______ frames
    -      114.0000  125.0000  -60.0000 84

#__ type_ start__ end____ width___ exp.time_
 20 omega   38.00   91.00   1.0000   12.0000
omega____ theta____ kappa____ phi______ frames
    -      114.0000  -30.0000   60.0000 53

#__ type_ start__ end____ width___ exp.time_
 21 omega   31.00  109.00   1.0000   12.0000
omega____ theta____ kappa____ phi______ frames
    -      114.0000  -94.0000 -150.0000 78

#__ type_ start__ end____ width___ exp.time_
 22 omega   38.00  147.00   1.0000   12.0000
omega____ theta____ kappa____ phi______ frames
    -      114.0000  -77.0000   30.0000 109

#__ type_ start__ end____ width___ exp.time_
 23 omega   31.00  109.00   1.0000   12.0000
omega____ theta____ kappa____ phi______ frames
    -      114.0000  -94.0000   30.0000 78

#__ type_ start__ end____ width___ exp.time_
 24 omega   41.00  121.00   1.0000   12.0000
omega____ theta____ kappa____ phi______ frames
    -      114.0000 -125.0000   90.0000 80

#__ type_ start__ end____ width___ exp.time_
 25 omega   41.00  121.00   1.0000   12.0000
omega____ theta____ kappa____ phi______ frames
    -      114.0000 -125.0000  120.0000 80

#__ type_ start__ end____ width___ exp.time_
 26 omega   41.00   98.00   1.0000   12.0000
omega____ theta____ kappa____ phi______ frames
    -      114.0000  -45.0000   30.0000 57

#__ type_ start__ end____ width___ exp.time_
 27 omega   31.00  109.00   1.0000   12.0000
omega____ theta____ kappa____ phi______ frames
    -      114.0000  -94.0000 -180.0000 78

#__ type_ start__ end____ width___ exp.time_
 28 omega   41.00  121.00   1.0000   12.0000
omega____ theta____ kappa____ phi______ frames
    -      114.0000 -125.0000 -180.0000 80

#__ type_ start__ end____ width___ exp.time_
 29 omega   88.00  178.00   1.0000   12.0000
omega____ theta____ kappa____ phi______ frames
    -      114.0000   45.0000 -150.0000 90

#__ type_ start__ end____ width___ exp.time_
 30 omega -115.00  -14.00   1.0000    3.0000
omega____ theta____ kappa____ phi______ frames
    -      -42.2324  -57.0000  -30.0000 101

#__ type_ start__ end____ width___ exp.time_
 31 omega -118.00  -10.00   1.0000    3.0000
omega____ theta____ kappa____ phi______ frames
    -      -42.2324  -77.0000  -90.0000 108

#__ type_ start__ end____ width___ exp.time_
 32 omega -118.00  -10.00   1.0000    3.0000
omega____ theta____ kappa____ phi______ frames
    -      -42.2324  -77.0000  150.0000 108

#__ type_ start__ end____ width___ exp.time_
 33 omega -118.00  -10.00   1.0000    3.0000
omega____ theta____ kappa____ phi______ frames
    -      -42.2324  -77.0000   30.0000 108

#__ type_ start__ end____ width___ exp.time_
 34 omega -115.00  -14.00   1.0000    3.0000
omega____ theta____ kappa____ phi______ frames
    -      -42.2324  -57.0000  150.0000 101

#__ type_ start__ end____ width___ exp.time_
 35 omega -117.00  -18.00   1.0000    3.0000
omega____ theta____ kappa____ phi______ frames
    -      -42.2324  -38.0000 -150.0000 99

#__ type_ start__ end____ width___ exp.time_
 36 omega    3.00   30.00   1.0000    3.0000
omega____ theta____ kappa____ phi______ frames
    -       42.2324   95.0000   32.8643 27

#__ type_ start__ end____ width___ exp.time_
 37 omega   85.00  150.00   1.0000   12.0000
omega____ theta____ kappa____ phi______ frames
    -      114.0000   61.0000  -30.0000 65

#__ type_ start__ end____ width___ exp.time_
 38 omega   81.00  178.00   1.0000   12.0000
omega____ theta____ kappa____ phi______ frames
    -      114.0000   77.0000   90.0000 97

#__ type_ start__ end____ width___ exp.time_
 39 omega   86.00  178.00   1.0000   12.0000
omega____ theta____ kappa____ phi______ frames
    -      114.0000   30.0000   30.0000 92

#__ type_ start__ end____ width___ exp.time_
 40 omega   88.00  178.00   1.0000   12.0000
omega____ theta____ kappa____ phi______ frames
    -      114.0000   45.0000  150.0000 90

#__ type_ start__ end____ width___ exp.time_
 41 omega   86.00  178.00   1.0000   12.0000
omega____ theta____ kappa____ phi______ frames
    -      114.0000   30.0000   90.0000 92
;
_diffrn_measurement_device 'four-circle diffractometer'
_diffrn_measurement_device_type 'Xcalibur, Atlas, Gemini'
_diffrn_measurement_method '\w scans'
_diffrn_orient_matrix_UB_11 0.0751950000
_diffrn_orient_matrix_UB_12 -0.0713748000
_diffrn_orient_matrix_UB_13 -0.0108591000
_diffrn_orient_matrix_UB_21 0.0483522000
_diffrn_orient_matrix_UB_22 0.0519317000
_diffrn_orient_matrix_UB_23 -0.0793123000
_diffrn_orient_matrix_UB_31 0.0703923000
_diffrn_orient_matrix_UB_32 0.0504722000
_diffrn_orient_matrix_UB_33 0.0258824000
_diffrn_radiation_monochromator graphite
_diffrn_radiation_probe x-ray
_diffrn_radiation_type CuK\a
_diffrn_radiation_wavelength 1.54184
_diffrn_reflns_av_R_equivalents 0.0459
_diffrn_reflns_av_unetI/netI 0.0302
_diffrn_reflns_Laue_measured_fraction_full 1.000
_diffrn_reflns_Laue_measured_fraction_max 0.992
_diffrn_reflns_limit_h_max 17
_diffrn_reflns_limit_h_min -16
_diffrn_reflns_limit_k_max 19
_diffrn_reflns_limit_k_min -19
_diffrn_reflns_limit_l_max 24
_diffrn_reflns_limit_l_min -23
_diffrn_reflns_number 84684
_diffrn_reflns_point_group_measured_fraction_full 1.000
_diffrn_reflns_point_group_measured_fraction_max 0.992
_diffrn_reflns_theta_full 67.684
_diffrn_reflns_theta_max 77.639
_diffrn_reflns_theta_min 2.917
_diffrn_source 'Enhance (Cu) X-ray Source'
_exptl_absorpt_coefficient_mu 4.223
_exptl_absorpt_correction_T_max 1.00000
_exptl_absorpt_correction_T_min 0.35249
_exptl_absorpt_correction_type multi-scan
_exptl_absorpt_process_details
;
CrysAlisPro, Agilent Technologies,
Version 1.171.37.35 (release 13-08-2014 CrysAlis171 .NET)
(compiled Aug 13 2014,18:06:01)
Empirical absorption correction using spherical harmonics,
 implemented in SCALE3 ABSPACK scaling algorithm.
;
_exptl_crystal_colour Colorless
_exptl_crystal_density_diffrn 1.136
_exptl_crystal_description Needle
_exptl_crystal_F_000 1424
_exptl_crystal_size_max 0.12
_exptl_crystal_size_mid 0.08
_exptl_crystal_size_min 0.06
_platon_squeeze_details
;
TITL dme-32_a.res in P-1
CELL   14.1732   15.6010   19.7007     76.64     73.14     89.37
SPGR P-1
# Solvent Accessible Volume =       878
# Electrons Found in S.A.V. =       145
# Note: Atoms in Void are Labelled as Cxxx and Qxxx for all Others
C101 0.814 0.618 0.418 !       2.33 eA-3
C102 0.784 0.494 0.440 !       2.19 eA-3
C103 0.909 0.582 0.423 !       2.17 eA-3
Q104 0.923 0.715 0.216 !       2.14 eA-3
Q105 0.374 0.138 0.318 !       2.04 eA-3
C106 0.844 0.466 0.445 !       2.04 eA-3
C107 0.560 0.627 0.112 !       1.99 eA-3
Q108 0.886 0.659 0.201 !       1.97 eA-3
C109 0.906 0.508 0.438 !       1.96 eA-3
C110 0.375 0.803 0.106 !       1.85 eA-3
C111 0.513 0.714 0.111 !       1.83 eA-3
C112 0.451 0.712 0.140 !       1.62 eA-3
C113 0.409 0.721 0.115 !       1.61 eA-3
Q114 0.921 0.641 0.237 !       1.38 eA-3
Q115 0.114 0.107 0.221 !       1.31 eA-3
Q116 0.711 0.264 0.218 !       1.25 eA-3
Q117 0.940 0.679 0.176 !       1.20 eA-3
C118 0.668 0.642 0.081 !       1.08 eA-3
Q119 0.503 0.841 0.217 !       0.71 eA-3
Q120 0.251 0.921 0.362 !       0.65 eA-3
Q121 0.890 0.500 0.180 !       0.62 eA-3
Q122 0.120 0.096 0.330 !       0.60 eA-3
Q123 0.171 0.247 0.314 !       0.60 eA-3
Q124 0.520 0.035 0.280 !       0.59 eA-3
Q125 0.201 0.169 0.198 !       0.59 eA-3
Q126 0.972 0.878 0.174 !       0.58 eA-3
Q127 0.503 0.924 0.370 !       0.57 eA-3
C128 0.874 0.743 0.415 !       0.57 eA-3
Q129 0.471 0.934 0.333 !       0.56 eA-3
Q130 0.418 0.095 0.108 !       0.56 eA-3
Q131 0.455 0.343 0.360 !       0.56 eA-3
Q132 0.263 0.295 0.264 !       0.55 eA-3
Q133 0.453 0.195 0.127 !       0.55 eA-3
Q134 0.280 0.143 0.194 !       0.54 eA-3
Q135 0.178 0.064 0.380 !       0.53 eA-3
Q136 0.815 0.550 0.228 !       0.53 eA-3
Q137 0.630 0.193 0.224 !       0.52 eA-3
Q138 0.459 0.191 0.369 !       0.52 eA-3
Q139 0.737 0.472 0.203 !       0.51 eA-3
Q140 0.154 0.728 0.347 !       0.51 eA-3
Q141 0.796 0.904 0.191 !       0.50 eA-3
;
_refine_diff_density_max 1.278
_refine_diff_density_min -0.506
_refine_diff_density_rms 0.068
_refine_ls_extinction_method none
_refine_ls_goodness_of_fit_ref 1.076
_refine_ls_hydrogen_treatment constr
_refine_ls_matrix_type full
_refine_ls_number_parameters 813
_refine_ls_number_reflns 17089
_refine_ls_number_restraints 0
_refine_ls_restrained_S_all 1.076
_refine_ls_R_factor_all 0.0455
_refine_ls_R_factor_gt 0.0398
_refine_ls_shift/su_max 0.003
_refine_ls_shift/su_mean 0.000
_refine_ls_structure_factor_coef Fsqd
_refine_ls_weighting_details 'w=1/[\s^2^(Fo^2^)+(0.0550P)^2^+2.3210P] where P=(Fo^2^+2Fc^2^)/3'
_refine_ls_weighting_scheme calc
_refine_ls_wR_factor_gt 0.1046
_refine_ls_wR_factor_ref 0.1089
_reflns_Friedel_coverage 0.000
_reflns_number_gt 15198
_reflns_number_total 17089
_reflns_threshold_expression 'I > 2\s(I)'
_cod_data_source_file c8nj03318h2.cif
_cod_data_source_block dme-32
_cod_depositor_comments 'Adding full bibliography for 7057608--7057610.cif.'
_cod_original_cell_volume 4048.64(16)
_cod_database_code 7057609
_shelxl_version_number 2014/6
_chemical_oxdiff_formula 'C12 H26 N5 Au K'
_shelx_space_group_comment
;
The symmetry employed for this shelxl refinement is uniquely defined
by the following loop, which should always be used as a source of
symmetry information in preference to the above space-group names.
They are only intended as comments.
;
_reflns_odcompleteness_completeness 99.98
_reflns_odcompleteness_iscentric 1
_reflns_odcompleteness_theta 74.33
_olex2_refinement_description
;
1. Fixed Uiso
 At 1.2 times of:
  All B(H) groups, All C(H) groups
 At 1.5 times of:
  All C(H,H,H) groups
2.a Ternary CH refined with riding coordinates:
 B2(H2), B1(H1)
2.b Aromatic/amide H refined with riding coordinates:
 C51(H51), C56(H56), C61(H61), C29(H29), C21(H21), C41(H41), C35(H35),
 C66(H66), C46(H46), C10(H10), C17(H17), C39(H39), C8(H8), C27(H27), C20(H20),
 C38(H38), C37(H37), C18(H18), C36(H36), C19(H19)
2.c Idealised Me refined as rotating group:
 C24(H24A,H24B,H24C), C15(H15A,H15B,H15C), C63(H63A,H63B,H63C), C54(H54A,H54B,
 H54C), C49(H49A,H49B,H49C), C32(H32A,H32B,H32C), C58(H58A,H58B,H58C), C53(H53A,
 H53B,H53C), C31(H31A,H31B,H31C), C14(H14A,H14B,H14C), C48(H48A,H48B,H48C),
 C12(H12A,H12B,H12C), C59(H59A,H59B,H59C), C69(H69A,H69B,H69C), C64(H64A,H64B,
 H64C), C43(H43A,H43B,H43C), C68(H68A,H68B,H68C), C44(H44A,H44B,H44C), C13(H13A,
 H13B,H13C), C33(H33A,H33B,H33C)
;
_platon_squeeze_void_probe_radius 1.20
_olex2_submission_special_instructions 'No special instructions were received'

loop_
_space_group_symop_operation_xyz
'x, y, z'
'-x, -y, -z'

loop_
_atom_site_label
_atom_site_type_symbol
_atom_site_fract_x
_atom_site_fract_y
_atom_site_fract_z
_atom_site_U_iso_or_equiv
_atom_site_adp_type
_atom_site_occupancy
_atom_site_site_symmetry_order
_atom_site_calc_flag
_atom_site_refinement_flags_posn
Au1 Au 0.08497(2) 0.32009(2) 0.78603(2) 0.05371(6) Uani 1 1 d .
K002 K 0.62544(5) 0.85050(5) 0.69029(4) 0.05443(16) Uani 1 1 d .
N9 N 0.4231(2) 0.94889(18) 0.67973(16) 0.0506(6) Uani 1 1 d .
N14 N 0.7982(2) 0.83156(18) 0.79538(17) 0.0528(6) Uani 1 1 d .
N16 N 0.8221(2) 0.74880(18) 0.69490(17) 0.0538(6) Uani 1 1 d .
N13 N 0.7093(2) 0.86945(18) 0.79850(17) 0.0521(6) Uani 1 1 d .
N11 N 0.3634(2) 0.80851(19) 0.78095(17) 0.0551(6) Uani 1 1 d .
N1 N 0.0291(2) 0.12787(18) 0.82187(18) 0.0541(6) Uani 1 1 d .
N17 N 0.8853(2) 0.9074(2) 0.66383(18) 0.0566(7) Uani 1 1 d .
N4 N 0.1117(2) 0.48714(17) 0.82829(17) 0.0522(6) Uani 1 1 d .
N12 N 0.4481(2) 0.7701(2) 0.78959(17) 0.0555(6) Uani 1 1 d .
N3 N -0.0944(2) 0.10510(18) 0.7906(2) 0.0584(7) Uani 1 1 d .
N6 N 0.2591(2) 0.53330(18) 0.79124(19) 0.0565(7) Uani 1 1 d .
N5 N 0.1716(2) 0.55192(18) 0.83006(19) 0.0561(7) Uani 1 1 d .
N10 N 0.4796(2) 0.97310(19) 0.71918(18) 0.0556(6) Uani 1 1 d .
N2 N -0.0330(2) 0.06295(18) 0.8239(2) 0.0603(7) Uani 1 1 d .
N15 N 0.7341(2) 0.70277(19) 0.7334(2) 0.0599(7) Uani 1 1 d .
N8 N 0.3985(2) 0.8048(2) 0.64752(18) 0.0572(7) Uani 1 1 d .
N18 N 0.8175(2) 0.9369(2) 0.62826(19) 0.0635(8) Uani 1 1 d .
C5 C 0.0095(2) 0.2106(2) 0.7892(2) 0.0510(7) Uani 1 1 d .
N7 N 0.4971(3) 0.8019(2) 0.61526(19) 0.0646(8) Uani 1 1 d .
C22 C 0.1576(2) 0.42761(18) 0.7901(2) 0.0489(7) Uani 1 1 d .
C50 C 0.4324(3) 1.0116(2) 0.6180(2) 0.0575(8) Uani 1 1 d .
C52 C 0.5231(3) 1.0509(2) 0.6802(2) 0.0593(8) Uani 1 1 d .
C51 C 0.4960(3) 1.0779(3) 0.6166(2) 0.0650(9) Uani 1 1 d .
H51 H 0.5166 1.1300 0.5807 0.078 Uiso 1 1 calc R
C60 C 0.6676(3) 0.8703(2) 0.8677(2) 0.0594(8) Uani 1 1 d .
C6 C 0.1096(3) 0.1049(2) 0.8534(2) 0.0592(9) Uani 1 1 d .
C24 C 0.3449(3) 0.5898(3) 0.7864(3) 0.0727(11) Uani 1 1 d .
H24A H 0.3652 0.6306 0.7394 0.109 Uiso 1 1 calc GR
H24B H 0.3984 0.5537 0.7927 0.109 Uiso 1 1 calc GR
H24C H 0.3269 0.6220 0.8239 0.109 Uiso 1 1 calc GR
C25 C 0.0064(3) 0.4891(2) 0.8616(2) 0.0551(8) Uani 1 1 d .
C4 C -0.0726(3) 0.1942(2) 0.7685(2) 0.0592(9) Uani 1 1 d .
C55 C 0.7215(3) 0.6477(2) 0.6940(3) 0.0660(10) Uani 1 1 d .
C67 C 0.9644(3) 0.9659(3) 0.6416(2) 0.0693(10) Uani 1 1 d .
C47 C 0.4286(3) 0.7339(3) 0.8606(2) 0.0644(9) Uani 1 1 d .
C30 C -0.0481(3) 0.5393(2) 0.8205(2) 0.0629(9) Uani 1 1 d .
C26 C -0.0364(3) 0.4398(2) 0.9321(2) 0.0646(9) Uani 1 1 d .
C23 C 0.2562(3) 0.4590(2) 0.7660(2) 0.0554(8) Uani 1 1 d .
C62 C 0.8092(3) 0.8091(3) 0.8632(2) 0.0662(10) Uani 1 1 d .
C11 C 0.0938(3) 0.1014(3) 0.9260(3) 0.0659(9) Uani 1 1 d .
C57 C 0.8636(3) 0.7210(3) 0.6337(2) 0.0662(9) Uani 1 1 d .
C7 C 0.1990(3) 0.0872(3) 0.8081(3) 0.0720(11) Uani 1 1 d .
C45 C 0.2932(3) 0.7964(3) 0.8459(2) 0.0695(10) Uani 1 1 d .
B2 B 0.8669(3) 0.8199(3) 0.7229(3) 0.0560(9) Uani 1 1 d .
H2 H 0.9302 0.8010 0.7300 0.067 Uiso 1 1 calc R
C15 C -0.1775(3) 0.0525(3) 0.7869(3) 0.0719(11) Uani 1 1 d .
H15A H -0.1602 0.0359 0.7411 0.108 Uiso 1 1 calc GR
H15B H -0.2345 0.0869 0.7911 0.108 Uiso 1 1 calc GR
H15C H -0.1919 0.0004 0.8262 0.108 Uiso 1 1 calc GR
C16 C -0.1270(3) 0.2581(2) 0.7294(3) 0.0656(10) Uani 1 1 d .
C56 C 0.8000(4) 0.6560(3) 0.6319(3) 0.0748(11) Uani 1 1 d .
H56 H 0.8085 0.6243 0.5962 0.090 Uiso 1 1 calc R
B1 B 0.3600(3) 0.8596(3) 0.7049(2) 0.0539(8) Uani 1 1 d .
H1 H 0.2913 0.8722 0.7075 0.065 Uiso 1 1 calc R
C34 C 0.3406(3) 0.4232(3) 0.7210(3) 0.0634(9) Uani 1 1 d .
C63 C 0.5693(3) 0.9098(3) 0.8902(3) 0.0758(11) Uani 1 1 d .
H63A H 0.5794 0.9680 0.8963 0.114 Uiso 1 1 calc GR
H63B H 0.5290 0.8734 0.9356 0.114 Uiso 1 1 calc GR
H63C H 0.5369 0.9131 0.8532 0.114 Uiso 1 1 calc GR
C54 C 0.3783(4) 1.0038(3) 0.5648(3) 0.0769(11) Uani 1 1 d .
H54A H 0.3979 0.9527 0.5461 0.115 Uiso 1 1 calc GR
H54B H 0.3936 1.0556 0.5253 0.115 Uiso 1 1 calc GR
H54C H 0.3085 0.9981 0.5889 0.115 Uiso 1 1 calc GR
C61 C 0.7280(4) 0.8334(3) 0.9101(2) 0.0720(10) Uani 1 1 d .
H61 H 0.7155 0.8267 0.9601 0.086 Uiso 1 1 calc R
C29 C -0.1483(3) 0.5402(3) 0.8529(3) 0.0788(12) Uani 1 1 d .
H29 H -0.1861 0.5740 0.8264 0.095 Uiso 1 1 calc R
C49 C 0.5054(4) 0.6840(3) 0.8895(3) 0.0831(13) Uani 1 1 d .
H49A H 0.4905 0.6218 0.8987 0.125 Uiso 1 1 calc GR
H49B H 0.5056 0.6987 0.9342 0.125 Uiso 1 1 calc GR
H49C H 0.5692 0.6996 0.8543 0.125 Uiso 1 1 calc GR
C21 C -0.1450(3) 0.3386(3) 0.7483(3) 0.0792(12) Uani 1 1 d .
H21 H -0.1260 0.3498 0.7869 0.095 Uiso 1 1 calc R
C32 C 0.0238(4) 0.3835(3) 0.9754(3) 0.0895(14) Uani 1 1 d .
H32A H 0.0527 0.3388 0.9509 0.134 Uiso 1 1 calc GR
H32B H -0.0182 0.3562 1.0233 0.134 Uiso 1 1 calc GR
H32C H 0.0752 0.4200 0.9793 0.134 Uiso 1 1 calc GR
C58 C 0.6280(4) 0.5898(3) 0.7188(4) 0.0997(19) Uani 1 1 d .
H58A H 0.5744 0.6194 0.7443 0.150 Uiso 1 1 calc GR
H58B H 0.6361 0.5355 0.7509 0.150 Uiso 1 1 calc GR
H58C H 0.6138 0.5773 0.6772 0.150 Uiso 1 1 calc GR
C40 C 0.3456(4) 0.7560(3) 0.6208(3) 0.0726(11) Uani 1 1 d .
C53 C 0.5939(4) 1.0965(3) 0.7063(3) 0.0859(14) Uani 1 1 d .
H53A H 0.6338 1.0538 0.7265 0.129 Uiso 1 1 calc GR
H53B H 0.5574 1.1253 0.7430 0.129 Uiso 1 1 calc GR
H53C H 0.6356 1.1396 0.6659 0.129 Uiso 1 1 calc GR
C41 C 0.4119(4) 0.7198(3) 0.5715(3) 0.0835(14) Uani 1 1 d .
H41 H 0.3975 0.6824 0.5448 0.100 Uiso 1 1 calc R
C31 C -0.0008(4) 0.5903(4) 0.7438(3) 0.0895(15) Uani 1 1 d .
H31A H 0.0320 0.6436 0.7442 0.134 Uiso 1 1 calc GR
H31B H -0.0505 0.6048 0.7194 0.134 Uiso 1 1 calc GR
H31C H 0.0465 0.5552 0.7185 0.134 Uiso 1 1 calc GR
C14 C -0.0027(4) 0.1251(4) 0.9734(3) 0.0822(12) Uani 1 1 d .
H14A H -0.0068 0.1880 0.9620 0.123 Uiso 1 1 calc GR
H14B H -0.0057 0.1046 1.0239 0.123 Uiso 1 1 calc GR
H14C H -0.0568 0.0978 0.9645 0.123 Uiso 1 1 calc GR
C65 C 0.8566(4) 1.0142(3) 0.5828(2) 0.0735(11) Uani 1 1 d .
C35 C 0.4138(4) 0.4765(3) 0.6648(3) 0.0814(12) Uani 1 1 d .
H35 H 0.4114 0.5376 0.6556 0.098 Uiso 1 1 calc R
C66 C 0.9474(4) 1.0349(3) 0.5906(3) 0.0861(14) Uani 1 1 d .
H66 H 0.9883 1.0855 0.5660 0.103 Uiso 1 1 calc R
C42 C 0.5044(4) 0.7494(3) 0.5690(2) 0.0751(11) Uani 1 1 d .
C46 C 0.3330(4) 0.7488(3) 0.8978(2) 0.0761(12) Uani 1 1 d .
H46 H 0.3021 0.7303 0.9477 0.091 Uiso 1 1 calc R
C10 C 0.1708(4) 0.0755(3) 0.9555(3) 0.0847(13) Uani 1 1 d .
H10 H 0.1620 0.0724 1.0046 0.102 Uiso 1 1 calc R
C17 C -0.1591(4) 0.2415(3) 0.6735(3) 0.0862(14) Uani 1 1 d .
H17 H -0.1490 0.1874 0.6611 0.103 Uiso 1 1 calc R
C39 C 0.3462(3) 0.3323(3) 0.7322(3) 0.0817(13) Uani 1 1 d .
H39 H 0.2979 0.2956 0.7699 0.098 Uiso 1 1 calc R
C48 C 0.1907(4) 0.8275(4) 0.8549(3) 0.1015(18) Uani 1 1 d .
H48A H 0.1939 0.8908 0.8401 0.152 Uiso 1 1 calc GR
H48B H 0.1521 0.8084 0.9051 0.152 Uiso 1 1 calc GR
H48C H 0.1606 0.8033 0.8250 0.152 Uiso 1 1 calc GR
C8 C 0.2735(3) 0.0618(3) 0.8406(4) 0.0901(17) Uani 1 1 d .
H8 H 0.3343 0.0493 0.8119 0.108 Uiso 1 1 calc R
C27 C -0.1381(4) 0.4432(3) 0.9614(3) 0.0836(13) Uani 1 1 d .
H27 H -0.1687 0.4106 1.0087 0.100 Uiso 1 1 calc R
C20 C -0.1911(5) 0.4023(3) 0.7095(4) 0.106(2) Uani 1 1 d .
H20 H -0.1999 0.4572 0.7204 0.127 Uiso 1 1 calc R
C9 C 0.2597(4) 0.0546(4) 0.9131(4) 0.0964(18) Uani 1 1 d .
C12 C 0.2170(4) 0.0958(4) 0.7283(3) 0.1001(18) Uani 1 1 d .
H12A H 0.1888 0.0444 0.7208 0.150 Uiso 1 1 calc GR
H12B H 0.2868 0.1014 0.7043 0.150 Uiso 1 1 calc GR
H12C H 0.1870 0.1473 0.7085 0.150 Uiso 1 1 calc GR
C59 C 0.9616(5) 0.7579(4) 0.5810(3) 0.0985(17) Uani 1 1 d .
H59A H 0.9540 0.8147 0.5521 0.148 Uiso 1 1 calc GR
H59B H 0.9863 0.7188 0.5496 0.148 Uiso 1 1 calc GR
H59C H 1.0073 0.7638 0.6076 0.148 Uiso 1 1 calc GR
C28 C -0.1945(4) 0.4927(4) 0.9230(3) 0.0883(14) Uani 1 1 d .
C38 C 0.4219(4) 0.2956(4) 0.6886(4) 0.106(2) Uani 1 1 d .
H38 H 0.4243 0.2346 0.6964 0.127 Uiso 1 1 calc R
C69 C 1.0512(4) 0.9525(4) 0.6710(4) 0.1004(18) Uani 1 1 d .
H69A H 1.0296 0.9487 0.7226 0.151 Uiso 1 1 calc GR
H69B H 1.0990 1.0013 0.6471 0.151 Uiso 1 1 calc GR
H69C H 1.0805 0.8988 0.6622 0.151 Uiso 1 1 calc GR
C37 C 0.4941(5) 0.3501(5) 0.6334(4) 0.115(2) Uani 1 1 d .
H37 H 0.5454 0.3259 0.6035 0.138 Uiso 1 1 calc R
C64 C 0.8997(5) 0.7675(4) 0.8785(3) 0.0974(17) Uani 1 1 d .
H64A H 0.9048 0.7107 0.8673 0.146 Uiso 1 1 calc GR
H64B H 0.8945 0.7608 0.9292 0.146 Uiso 1 1 calc GR
H64C H 0.9574 0.8046 0.8490 0.146 Uiso 1 1 calc GR
C43 C 0.2358(4) 0.7469(4) 0.6449(4) 0.111(2) Uani 1 1 d .
H43A H 0.2123 0.7294 0.6972 0.166 Uiso 1 1 calc GR
H43B H 0.2140 0.7030 0.6248 0.166 Uiso 1 1 calc GR
H43C H 0.2102 0.8025 0.6282 0.166 Uiso 1 1 calc GR
C68 C 0.8008(5) 1.0650(4) 0.5338(3) 0.108(2) Uani 1 1 d .
H68A H 0.8360 1.0668 0.4838 0.162 Uiso 1 1 calc GR
H68B H 0.7944 1.1241 0.5405 0.162 Uiso 1 1 calc GR
H68C H 0.7364 1.0365 0.5459 0.162 Uiso 1 1 calc GR
C18 C -0.2061(5) 0.3049(4) 0.6361(4) 0.115(2) Uani 1 1 d .
H18 H -0.2260 0.2940 0.5977 0.138 Uiso 1 1 calc R
C36 C 0.4904(4) 0.4385(5) 0.6226(4) 0.109(2) Uani 1 1 d .
H36 H 0.5405 0.4747 0.5860 0.131 Uiso 1 1 calc R
C19 C -0.2236(6) 0.3842(4) 0.6552(5) 0.121(2) Uani 1 1 d .
H19 H -0.2578 0.4257 0.6311 0.146 Uiso 1 1 calc R
C44 C 0.6041(5) 0.7329(5) 0.5232(3) 0.115(2) Uani 1 1 d .
H44A H 0.6107 0.7582 0.4727 0.172 Uiso 1 1 calc GR
H44B H 0.6115 0.6705 0.5305 0.172 Uiso 1 1 calc GR
H44C H 0.6542 0.7594 0.5371 0.172 Uiso 1 1 calc GR
C13 C 0.3409(6) 0.0210(6) 0.9473(6) 0.161(4) Uani 1 1 d .
H13A H 0.3833 0.0699 0.9448 0.241 Uiso 1 1 calc GR
H13B H 0.3789 -0.0189 0.9212 0.241 Uiso 1 1 calc GR
H13C H 0.3117 -0.0093 0.9975 0.241 Uiso 1 1 calc GR
C33 C -0.3042(5) 0.4976(6) 0.9573(5) 0.146(3) Uani 1 1 d .
H33A H -0.3148 0.5196 1.0004 0.220 Uiso 1 1 calc GR
H33B H -0.3363 0.4398 0.9701 0.220 Uiso 1 1 calc GR
H33C H -0.3310 0.5365 0.9231 0.220 Uiso 1 1 calc GR

loop_
_atom_site_aniso_label
_atom_site_aniso_U_11
_atom_site_aniso_U_22
_atom_site_aniso_U_33
_atom_site_aniso_U_23
_atom_site_aniso_U_13
_atom_site_aniso_U_12
Au1 0.04788(8) 0.03567(7) 0.08383(11) -0.02117(6) -0.02337(6) -0.00375(5)
K002 0.0446(3) 0.0527(4) 0.0688(4) -0.0137(3) -0.0216(3) -0.0001(3)
N9 0.0473(14) 0.0460(14) 0.0605(15) -0.0183(12) -0.0147(12) 0.0034(11)
N14 0.0522(15) 0.0455(14) 0.0681(17) -0.0114(12) -0.0308(13) -0.0004(11)
N16 0.0553(15) 0.0401(13) 0.0686(17) -0.0096(12) -0.0250(13) 0.0022(11)
N13 0.0499(14) 0.0464(14) 0.0645(17) -0.0124(12) -0.0241(12) -0.0012(11)
N11 0.0486(14) 0.0489(15) 0.0649(17) -0.0159(12) -0.0104(12) -0.0068(11)
N1 0.0439(13) 0.0398(13) 0.0825(19) -0.0242(13) -0.0172(13) -0.0021(10)
N17 0.0480(14) 0.0494(15) 0.0711(18) -0.0144(13) -0.0156(13) -0.0066(12)
N4 0.0518(14) 0.0329(12) 0.0768(18) -0.0152(12) -0.0249(13) -0.0021(10)
N12 0.0521(15) 0.0509(15) 0.0618(16) -0.0098(12) -0.0168(13) -0.0099(12)
N3 0.0436(14) 0.0403(14) 0.096(2) -0.0249(14) -0.0211(14) -0.0051(11)
N6 0.0540(15) 0.0384(13) 0.085(2) -0.0171(13) -0.0296(14) -0.0086(11)
N5 0.0569(16) 0.0361(13) 0.083(2) -0.0203(13) -0.0279(14) -0.0036(11)
N10 0.0567(16) 0.0447(14) 0.0712(18) -0.0174(13) -0.0248(14) 0.0031(12)
N2 0.0514(15) 0.0377(13) 0.097(2) -0.0253(14) -0.0223(15) -0.0027(11)
N15 0.0504(15) 0.0446(14) 0.089(2) -0.0193(14) -0.0243(15) 0.0019(12)
N8 0.0622(17) 0.0487(15) 0.0681(18) -0.0172(13) -0.0280(14) 0.0017(13)
N18 0.0591(17) 0.0533(17) 0.0727(19) -0.0048(14) -0.0187(15) -0.0022(13)
C5 0.0410(14) 0.0349(14) 0.081(2) -0.0241(14) -0.0157(14) -0.0052(11)
N7 0.0674(19) 0.0657(19) 0.074(2) -0.0305(16) -0.0298(16) 0.0142(15)
C22 0.0484(16) 0.0294(13) 0.077(2) -0.0153(13) -0.0279(15) -0.0070(11)
C50 0.0572(19) 0.0533(18) 0.0609(19) -0.0162(15) -0.0137(15) 0.0030(15)
C52 0.0553(19) 0.0463(17) 0.079(2) -0.0198(16) -0.0202(17) 0.0021(14)
C51 0.067(2) 0.0498(19) 0.073(2) -0.0102(16) -0.0153(18) -0.0009(16)
C60 0.063(2) 0.0536(19) 0.063(2) -0.0118(15) -0.0215(16) -0.0101(16)
C6 0.0461(17) 0.0419(16) 0.097(3) -0.0282(17) -0.0238(17) 0.0022(13)
C24 0.062(2) 0.055(2) 0.112(3) -0.028(2) -0.035(2) -0.0157(17)
C25 0.0550(18) 0.0362(15) 0.077(2) -0.0150(14) -0.0226(16) -0.0015(13)
C4 0.0485(17) 0.0410(16) 0.093(3) -0.0267(17) -0.0199(17) -0.0018(13)
C55 0.062(2) 0.0425(17) 0.104(3) -0.0221(18) -0.037(2) 0.0010(15)
C67 0.057(2) 0.066(2) 0.078(3) -0.026(2) -0.0021(18) -0.0187(17)
C47 0.073(2) 0.057(2) 0.060(2) -0.0101(16) -0.0175(17) -0.0235(18)
C30 0.059(2) 0.0468(18) 0.082(2) -0.0087(17) -0.0245(18) 0.0063(15)
C26 0.074(2) 0.0480(18) 0.073(2) -0.0104(16) -0.0262(19) -0.0065(16)
C23 0.0515(17) 0.0388(15) 0.085(2) -0.0184(15) -0.0306(17) -0.0008(13)
C62 0.081(3) 0.055(2) 0.075(2) -0.0102(17) -0.046(2) 0.0024(18)
C11 0.061(2) 0.053(2) 0.089(3) -0.0256(19) -0.0239(19) 0.0028(16)
C57 0.078(3) 0.054(2) 0.068(2) -0.0127(17) -0.0230(19) -0.0002(18)
C7 0.054(2) 0.061(2) 0.113(3) -0.047(2) -0.021(2) 0.0049(17)
C45 0.061(2) 0.059(2) 0.076(3) -0.0204(19) 0.0015(18) -0.0107(17)
B2 0.0466(18) 0.051(2) 0.076(3) -0.0148(18) -0.0268(18) 0.0024(15)
C15 0.0525(19) 0.0507(19) 0.120(4) -0.030(2) -0.030(2) -0.0115(16)
C16 0.0526(19) 0.0459(18) 0.105(3) -0.0230(19) -0.0303(19) -0.0043(14)
C56 0.096(3) 0.057(2) 0.084(3) -0.027(2) -0.038(2) 0.003(2)
B1 0.0400(17) 0.052(2) 0.072(2) -0.0195(17) -0.0171(16) -0.0008(14)
C34 0.0504(18) 0.055(2) 0.094(3) -0.0263(19) -0.0289(18) -0.0030(15)
C63 0.067(2) 0.086(3) 0.074(3) -0.027(2) -0.015(2) 0.000(2)
C54 0.084(3) 0.079(3) 0.071(3) -0.014(2) -0.031(2) 0.001(2)
C61 0.088(3) 0.069(2) 0.060(2) -0.0085(18) -0.028(2) -0.002(2)
C29 0.065(2) 0.062(2) 0.113(4) -0.018(2) -0.033(2) 0.0146(19)
C49 0.089(3) 0.083(3) 0.074(3) 0.002(2) -0.035(2) -0.020(2)
C21 0.072(3) 0.053(2) 0.121(4) -0.025(2) -0.037(3) 0.0045(19)
C32 0.114(4) 0.072(3) 0.084(3) -0.001(2) -0.047(3) 0.001(3)
C58 0.070(3) 0.073(3) 0.172(6) -0.057(3) -0.037(3) -0.006(2)
C40 0.092(3) 0.059(2) 0.078(3) -0.0119(19) -0.044(2) -0.008(2)
C53 0.087(3) 0.060(2) 0.120(4) -0.022(2) -0.045(3) -0.009(2)
C41 0.126(4) 0.064(2) 0.079(3) -0.027(2) -0.050(3) 0.002(3)
C31 0.084(3) 0.085(3) 0.089(3) 0.001(3) -0.029(3) 0.019(3)
C14 0.071(3) 0.086(3) 0.088(3) -0.030(3) -0.015(2) 0.006(2)
C65 0.085(3) 0.060(2) 0.060(2) -0.0035(17) -0.0053(19) -0.004(2)
C35 0.071(3) 0.074(3) 0.100(3) -0.024(2) -0.023(2) -0.004(2)
C66 0.088(3) 0.070(3) 0.079(3) -0.010(2) 0.002(2) -0.034(2)
C42 0.101(3) 0.064(2) 0.071(2) -0.0230(19) -0.036(2) 0.024(2)
C46 0.087(3) 0.070(3) 0.061(2) -0.0171(19) -0.004(2) -0.019(2)
C10 0.090(3) 0.073(3) 0.110(4) -0.031(3) -0.050(3) 0.014(2)
C17 0.092(3) 0.063(3) 0.118(4) -0.021(3) -0.054(3) 0.002(2)
C39 0.065(2) 0.064(2) 0.130(4) -0.043(3) -0.034(3) 0.0094(19)
C48 0.069(3) 0.094(4) 0.115(4) -0.026(3) 0.012(3) 0.005(3)
C8 0.053(2) 0.076(3) 0.162(5) -0.065(3) -0.035(3) 0.020(2)
C27 0.081(3) 0.067(3) 0.085(3) -0.012(2) -0.002(2) -0.015(2)
C20 0.099(4) 0.059(3) 0.176(6) -0.027(3) -0.066(4) 0.018(3)
C9 0.089(3) 0.086(3) 0.155(5) -0.064(4) -0.071(4) 0.034(3)
C12 0.067(3) 0.122(5) 0.124(5) -0.070(4) -0.016(3) 0.011(3)
C59 0.111(4) 0.083(3) 0.081(3) -0.021(3) 0.006(3) -0.015(3)
C28 0.061(2) 0.076(3) 0.121(4) -0.025(3) -0.014(3) -0.004(2)
C38 0.075(3) 0.093(4) 0.170(6) -0.070(4) -0.038(4) 0.026(3)
C69 0.065(3) 0.117(4) 0.122(4) -0.041(4) -0.021(3) -0.028(3)
C37 0.076(3) 0.141(6) 0.146(6) -0.084(5) -0.023(4) 0.024(4)
C64 0.115(4) 0.102(4) 0.103(4) -0.029(3) -0.071(4) 0.037(3)
C43 0.097(4) 0.107(4) 0.144(6) -0.034(4) -0.055(4) -0.030(3)
C68 0.128(5) 0.093(4) 0.082(3) 0.014(3) -0.026(3) 0.005(3)
C18 0.127(5) 0.096(4) 0.148(6) -0.025(4) -0.086(5) 0.007(4)
C36 0.076(3) 0.135(6) 0.113(5) -0.048(4) -0.007(3) -0.004(3)
C19 0.132(5) 0.075(3) 0.178(7) -0.015(4) -0.091(5) 0.026(3)
C44 0.135(5) 0.135(5) 0.097(4) -0.062(4) -0.043(4) 0.064(5)
C13 0.145(7) 0.178(8) 0.239(11) -0.107(8) -0.137(8) 0.085(6)
C33 0.068(3) 0.147(7) 0.193(9) -0.032(6) 0.005(4) 0.001(4)

loop_
_atom_type_symbol
_atom_type_description
_atom_type_scat_dispersion_real
_atom_type_scat_dispersion_imag
_atom_type_scat_source
C C 0.0181 0.0091 'International Tables Vol C Tables 4.2.6.8 and 6.1.1.4'
H H 0.0000 0.0000 'International Tables Vol C Tables 4.2.6.8 and 6.1.1.4'
Au Au -4.4197 7.2980 'International Tables Vol C Tables 4.2.6.8 and 6.1.1.4'
B B 0.0090 0.0039 'International Tables Vol C Tables 4.2.6.8 and 6.1.1.4'
K K 0.3868 1.0657 'International Tables Vol C Tables 4.2.6.8 and 6.1.1.4'
N N 0.0311 0.0180 'International Tables Vol C Tables 4.2.6.8 and 6.1.1.4'

loop_
_geom_angle_atom_site_label_1
_geom_angle_atom_site_label_2
_geom_angle_atom_site_label_3
_geom_angle
C5 Au1 C22 176.22(15)
N9 K002 C52 37.30(8)
N9 K002 C55 140.22(8)
N16 K002 N9 177.12(8)
N16 K002 C52 144.81(8)
N16 K002 C55 37.57(8)
N13 K002 N9 119.38(8)
N13 K002 N16 63.44(8)
N13 K002 N10 95.54(9)
N13 K002 N15 67.16(9)
N13 K002 N18 68.65(10)
N13 K002 N7 163.46(10)
N13 K002 C52 93.77(9)
N13 K002 C55 89.32(9)
N12 K002 N9 63.03(8)
N12 K002 N16 116.96(9)
N12 K002 N13 94.24(9)
N12 K002 N10 67.70(9)
N12 K002 N15 92.20(9)
N12 K002 N18 162.83(10)
N12 K002 N7 69.41(10)
N12 K002 C52 89.65(9)
N12 K002 C55 89.83(10)
N10 K002 N9 24.66(8)
N10 K002 N16 158.20(8)
N10 K002 N15 153.04(10)
N10 K002 N18 111.10(9)
N10 K002 N7 80.87(9)
N10 K002 C52 21.96(9)
N10 K002 C55 157.26(10)
N15 K002 N9 154.01(8)
N15 K002 N16 25.21(8)
N15 K002 C52 160.92(10)
N15 K002 C55 22.17(10)
N18 K002 N9 123.33(9)
N18 K002 N16 57.61(8)
N18 K002 N15 82.66(9)
N18 K002 N7 127.75(11)
N18 K002 C52 90.03(9)
N18 K002 C55 91.37(10)
N7 K002 N9 56.23(8)
N7 K002 N16 120.92(9)
N7 K002 N15 109.63(9)
N7 K002 C52 88.79(9)
N7 K002 C55 88.17(9)
C52 K002 C55 176.90(10)
N10 N9 K002 59.11(16)
N10 N9 B1 122.9(3)
C50 N9 K002 115.1(2)
C50 N9 N10 110.3(3)
C50 N9 B1 126.7(3)
B1 N9 K002 92.68(18)
N13 N14 B2 120.7(3)
C62 N14 N13 109.5(3)
C62 N14 B2 129.8(3)
N15 N16 K002 63.08(16)
N15 N16 B2 122.5(3)
C57 N16 K002 112.7(2)
C57 N16 N15 110.6(3)
C57 N16 B2 126.9(3)
B2 N16 K002 94.18(19)
N14 N13 K002 115.4(2)
C60 N13 K002 130.7(2)
C60 N13 N14 106.3(3)
N12 N11 B1 120.3(3)
C45 N11 N12 110.5(3)
C45 N11 B1 129.2(3)
N2 N1 C5 115.0(3)
N2 N1 C6 118.3(3)
C5 N1 C6 126.7(3)
N18 N17 B2 121.8(3)
C67 N17 N18 110.7(3)
C67 N17 B2 127.5(3)
N5 N4 C22 115.1(3)
N5 N4 C25 118.6(3)
C22 N4 C25 126.2(3)
N11 N12 K002 116.2(2)
C47 N12 K002 128.8(2)
C47 N12 N11 105.8(3)
N2 N3 C4 112.6(3)
N2 N3 C15 117.2(3)
C4 N3 C15 130.0(3)
N5 N6 C24 116.7(3)
N5 N6 C23 113.4(3)
C23 N6 C24 129.7(3)
N6 N5 N4 102.6(3)
N9 N10 K002 96.23(18)
C52 N10 K002 105.1(2)
C52 N10 N9 105.3(3)
N3 N2 N1 103.0(3)
N16 N15 K002 91.71(18)
C55 N15 K002 103.5(2)
C55 N15 N16 105.4(3)
N7 N8 B1 121.1(3)
C40 N8 N7 110.5(3)
C40 N8 B1 128.4(4)
N17 N18 K002 115.9(2)
C65 N18 K002 136.2(3)
C65 N18 N17 105.5(3)
N1 C5 Au1 122.9(2)
N1 C5 C4 102.4(3)
C4 C5 Au1 134.4(3)
N8 N7 K002 116.1(2)
C42 N7 K002 134.1(3)
C42 N7 N8 105.5(4)
N4 C22 Au1 122.2(2)
N4 C22 C23 102.7(3)
C23 C22 Au1 134.8(3)
N9 C50 C51 107.7(3)
N9 C50 C54 122.3(4)
C51 C50 C54 130.0(4)
N10 C52 K002 52.95(18)
N10 C52 C51 111.4(3)
N10 C52 C53 119.9(4)
C51 C52 K002 111.4(2)
C51 C52 C53 128.7(4)
C53 C52 K002 98.5(3)
C50 C51 C52 105.3(3)
C50 C51 H51 127.4
C52 C51 H51 127.4
N13 C60 C63 120.2(4)
N13 C60 C61 110.5(4)
C61 C60 C63 129.3(4)
C11 C6 N1 118.7(3)
C11 C6 C7 123.2(4)
C7 C6 N1 118.0(4)
N6 C24 H24A 109.5
N6 C24 H24B 109.5
N6 C24 H24C 109.5
H24A C24 H24B 109.5
H24A C24 H24C 109.5
H24B C24 H24C 109.5
C30 C25 N4 118.2(3)
C26 C25 N4 119.3(3)
C26 C25 C30 122.5(4)
N3 C4 C5 107.0(3)
N3 C4 C16 125.0(3)
C5 C4 C16 128.0(3)
N15 C55 K002 54.31(19)
N15 C55 C56 111.2(4)
N15 C55 C58 119.6(4)
C56 C55 K002 107.5(3)
C56 C55 C58 129.2(4)
C58 C55 K002 100.3(3)
N17 C67 C66 107.2(4)
N17 C67 C69 123.4(4)
C66 C67 C69 129.4(4)
N12 C47 C49 120.1(4)
N12 C47 C46 110.6(4)
C46 C47 C49 129.2(4)
C25 C30 C31 121.6(4)
C29 C30 C25 117.5(4)
C29 C30 C31 120.9(4)
C25 C26 C32 121.7(4)
C25 C26 C27 117.1(4)
C27 C26 C32 121.2(4)
N6 C23 C22 106.3(3)
N6 C23 C34 125.7(3)
C22 C23 C34 128.0(3)
N14 C62 C61 107.9(3)
N14 C62 C64 123.0(4)
C61 C62 C64 129.1(4)
C6 C11 C14 122.3(4)
C6 C11 C10 117.5(4)
C10 C11 C14 120.2(5)
N16 C57 C56 107.1(4)
N16 C57 C59 122.9(4)
C56 C57 C59 130.0(4)
C6 C7 C8 116.7(5)
C6 C7 C12 122.7(4)
C8 C7 C12 120.6(4)
N11 C45 C46 107.1(4)
N11 C45 C48 123.7(5)
C46 C45 C48 129.2(4)
N14 B2 N16 111.1(3)
N14 B2 N17 111.0(3)
N14 B2 H2 108.8
N16 B2 H2 108.8
N17 B2 N16 108.2(3)
N17 B2 H2 108.8
N3 C15 H15A 109.5
N3 C15 H15B 109.5
N3 C15 H15C 109.5
H15A C15 H15B 109.5
H15A C15 H15C 109.5
H15B C15 H15C 109.5
C21 C16 C4 118.8(4)
C17 C16 C4 122.2(4)
C17 C16 C21 119.0(4)
C55 C56 C57 105.7(4)
C55 C56 H56 127.2
C57 C56 H56 127.2
N9 B1 H1 108.6
N11 B1 N9 111.0(3)
N11 B1 N8 111.1(3)
N11 B1 H1 108.6
N8 B1 N9 108.8(3)
N8 B1 H1 108.6
C35 C34 C23 122.4(4)
C35 C34 C39 118.3(4)
C39 C34 C23 119.3(4)
C60 C63 H63A 109.5
C60 C63 H63B 109.5
C60 C63 H63C 109.5
H63A C63 H63B 109.5
H63A C63 H63C 109.5
H63B C63 H63C 109.5
C50 C54 H54A 109.5
C50 C54 H54B 109.5
C50 C54 H54C 109.5
H54A C54 H54B 109.5
H54A C54 H54C 109.5
H54B C54 H54C 109.5
C60 C61 H61 127.1
C62 C61 C60 105.9(4)
C62 C61 H61 127.1
C30 C29 H29 118.8
C28 C29 C30 122.3(4)
C28 C29 H29 118.8
C47 C49 H49A 109.5
C47 C49 H49B 109.5
C47 C49 H49C 109.5
H49A C49 H49B 109.5
H49A C49 H49C 109.5
H49B C49 H49C 109.5
C16 C21 H21 119.9
C20 C21 C16 120.1(5)
C20 C21 H21 119.9
C26 C32 H32A 109.5
C26 C32 H32B 109.5
C26 C32 H32C 109.5
H32A C32 H32B 109.5
H32A C32 H32C 109.5
H32B C32 H32C 109.5
C55 C58 H58A 109.5
C55 C58 H58B 109.5
C55 C58 H58C 109.5
H58A C58 H58B 109.5
H58A C58 H58C 109.5
H58B C58 H58C 109.5
N8 C40 C41 106.9(4)
N8 C40 C43 123.2(5)
C41 C40 C43 129.8(5)
C52 C53 H53A 109.5
C52 C53 H53B 109.5
C52 C53 H53C 109.5
H53A C53 H53B 109.5
H53A C53 H53C 109.5
H53B C53 H53C 109.5
C40 C41 H41 126.7
C40 C41 C42 106.6(4)
C42 C41 H41 126.7
C30 C31 H31A 109.5
C30 C31 H31B 109.5
C30 C31 H31C 109.5
H31A C31 H31B 109.5
H31A C31 H31C 109.5
H31B C31 H31C 109.5
C11 C14 H14A 109.5
C11 C14 H14B 109.5
C11 C14 H14C 109.5
H14A C14 H14B 109.5
H14A C14 H14C 109.5
H14B C14 H14C 109.5
N18 C65 C66 110.4(4)
N18 C65 C68 119.6(5)
C66 C65 C68 130.0(5)
C34 C35 H35 120.2
C36 C35 C34 119.7(5)
C36 C35 H35 120.2
C67 C66 C65 106.2(4)
C67 C66 H66 126.9
C65 C66 H66 126.9
N7 C42 C41 110.4(4)
N7 C42 C44 119.6(5)
C41 C42 C44 130.0(5)
C47 C46 H46 127.0
C45 C46 C47 106.1(4)
C45 C46 H46 127.0
C11 C10 H10 119.4
C9 C10 C11 121.2(5)
C9 C10 H10 119.4
C16 C17 H17 119.9
C18 C17 C16 120.2(5)
C18 C17 H17 119.9
C34 C39 H39 119.4
C38 C39 C34 121.3(6)
C38 C39 H39 119.4
C45 C48 H48A 109.5
C45 C48 H48B 109.5
C45 C48 H48C 109.5
H48A C48 H48B 109.5
H48A C48 H48C 109.5
H48B C48 H48C 109.5
C7 C8 H8 119.0
C9 C8 C7 122.0(5)
C9 C8 H8 119.0
C26 C27 H27 118.8
C28 C27 C26 122.3(5)
C28 C27 H27 118.8
C21 C20 H20 120.0
C19 C20 C21 119.9(5)
C19 C20 H20 120.0
C10 C9 C13 120.5(7)
C8 C9 C10 119.3(5)
C8 C9 C13 120.2(6)
C7 C12 H12A 109.5
C7 C12 H12B 109.5
C7 C12 H12C 109.5
H12A C12 H12B 109.5
H12A C12 H12C 109.5
H12B C12 H12C 109.5
C57 C59 H59A 109.5
C57 C59 H59B 109.5
C57 C59 H59C 109.5
H59A C59 H59B 109.5
H59A C59 H59C 109.5
H59B C59 H59C 109.5
C29 C28 C33 120.6(6)
C27 C28 C29 118.3(4)
C27 C28 C33 121.1(6)
C39 C38 H38 120.3
C39 C38 C37 119.3(6)
C37 C38 H38 120.3
C67 C69 H69A 109.5
C67 C69 H69B 109.5
C67 C69 H69C 109.5
H69A C69 H69B 109.5
H69A C69 H69C 109.5
H69B C69 H69C 109.5
C38 C37 H37 120.0
C36 C37 C38 120.1(6)
C36 C37 H37 120.0
C62 C64 H64A 109.5
C62 C64 H64B 109.5
C62 C64 H64C 109.5
H64A C64 H64B 109.5
H64A C64 H64C 109.5
H64B C64 H64C 109.5
C40 C43 H43A 109.5
C40 C43 H43B 109.5
C40 C43 H43C 109.5
H43A C43 H43B 109.5
H43A C43 H43C 109.5
H43B C43 H43C 109.5
C65 C68 H68A 109.5
C65 C68 H68B 109.5
C65 C68 H68C 109.5
H68A C68 H68B 109.5
H68A C68 H68C 109.5
H68B C68 H68C 109.5
C17 C18 H18 119.8
C19 C18 C17 120.3(6)
C19 C18 H18 119.8
C35 C36 H36 119.3
C37 C36 C35 121.3(6)
C37 C36 H36 119.3
C20 C19 C18 120.3(5)
C20 C19 H19 119.8
C18 C19 H19 119.8
C42 C44 H44A 109.5
C42 C44 H44B 109.5
C42 C44 H44C 109.5
H44A C44 H44B 109.5
H44A C44 H44C 109.5
H44B C44 H44C 109.5
C9 C13 H13A 109.5
C9 C13 H13B 109.5
C9 C13 H13C 109.5
H13A C13 H13B 109.5
H13A C13 H13C 109.5
H13B C13 H13C 109.5
C28 C33 H33A 109.5
C28 C33 H33B 109.5
C28 C33 H33C 109.5
H33A C33 H33B 109.5
H33A C33 H33C 109.5
H33B C33 H33C 109.5

loop_
_geom_bond_atom_site_label_1
_geom_bond_atom_site_label_2
_geom_bond_distance
Au1 C5 2.005(3)
Au1 C22 2.006(3)
K002 N9 3.274(3)
K002 N16 3.206(3)
K002 N13 2.795(3)
K002 N12 2.793(3)
K002 N10 2.827(3)
K002 N15 2.860(3)
K002 N18 2.847(3)
K002 N7 2.860(3)
K002 C52 3.420(4)
K002 C55 3.424(4)
N9 N10 1.374(4)
N9 C50 1.346(5)
N9 B1 1.562(5)
N14 N13 1.377(4)
N14 C62 1.354(5)
N14 B2 1.526(6)
N16 N15 1.367(4)
N16 C57 1.346(5)
N16 B2 1.562(5)
N13 C60 1.323(5)
N11 N12 1.374(4)
N11 C45 1.348(5)
N11 B1 1.540(5)
N1 N2 1.336(4)
N1 C5 1.367(4)
N1 C6 1.454(5)
N17 N18 1.363(4)
N17 C67 1.356(5)
N17 B2 1.543(5)
N4 N5 1.339(4)
N4 C22 1.370(4)
N4 C25 1.450(5)
N12 C47 1.328(5)
N3 N2 1.319(4)
N3 C4 1.367(4)
N3 C15 1.471(4)
N6 N5 1.324(4)
N6 C24 1.478(4)
N6 C23 1.367(4)
N10 C52 1.324(5)
N15 C55 1.329(5)
N8 N7 1.361(5)
N8 B1 1.545(5)
N8 C40 1.360(5)
N18 C65 1.339(5)
C5 C4 1.383(5)
N7 C42 1.342(5)
C22 C23 1.394(5)
C50 C51 1.369(6)
C50 C54 1.494(6)
C52 C51 1.389(6)
C52 C53 1.504(6)
C51 H51 0.9300
C60 C63 1.505(6)
C60 C61 1.394(6)
C6 C11 1.369(6)
C6 C7 1.388(5)
C24 H24A 0.9600
C24 H24B 0.9600
C24 H24C 0.9600
C25 C30 1.386(5)
C25 C26 1.385(6)
C4 C16 1.469(6)
C55 C56 1.375(7)
C55 C58 1.502(6)
C67 C66 1.363(7)
C67 C69 1.498(7)
C47 C49 1.501(6)
C47 C46 1.386(6)
C30 C29 1.379(6)
C30 C31 1.495(6)
C26 C32 1.511(6)
C26 C27 1.393(7)
C23 C34 1.460(5)
C62 C61 1.362(7)
C62 C64 1.509(6)
C11 C14 1.513(6)
C11 C10 1.394(6)
C57 C56 1.377(6)
C57 C59 1.497(7)
C7 C8 1.395(7)
C7 C12 1.491(8)
C45 C46 1.374(7)
C45 C48 1.501(7)
B2 H2 0.9800
C15 H15A 0.9600
C15 H15B 0.9600
C15 H15C 0.9600
C16 C21 1.392(6)
C16 C17 1.381(7)
C56 H56 0.9300
B1 H1 0.9800
C34 C35 1.386(6)
C34 C39 1.388(6)
C63 H63A 0.9600
C63 H63B 0.9600
C63 H63C 0.9600
C54 H54A 0.9600
C54 H54B 0.9600
C54 H54C 0.9600
C61 H61 0.9300
C29 H29 0.9300
C29 C28 1.378(8)
C49 H49A 0.9600
C49 H49B 0.9600
C49 H49C 0.9600
C21 H21 0.9300
C21 C20 1.387(7)
C32 H32A 0.9600
C32 H32B 0.9600
C32 H32C 0.9600
C58 H58A 0.9600
C58 H58B 0.9600
C58 H58C 0.9600
C40 C41 1.363(7)
C40 C43 1.487(8)
C53 H53A 0.9600
C53 H53B 0.9600
C53 H53C 0.9600
C41 H41 0.9300
C41 C42 1.378(7)
C31 H31A 0.9600
C31 H31B 0.9600
C31 H31C 0.9600
C14 H14A 0.9600
C14 H14B 0.9600
C14 H14C 0.9600
C65 C66 1.390(7)
C65 C68 1.503(7)
C35 H35 0.9300
C35 C36 1.383(8)
C66 H66 0.9300
C42 C44 1.496(8)
C46 H46 0.9300
C10 H10 0.9300
C10 C9 1.377(8)
C17 H17 0.9300
C17 C18 1.378(8)
C39 H39 0.9300
C39 C38 1.378(7)
C48 H48A 0.9600
C48 H48B 0.9600
C48 H48C 0.9600
C8 H8 0.9300
C8 C9 1.363(9)
C27 H27 0.9300
C27 C28 1.370(8)
C20 H20 0.9300
C20 C19 1.365(9)
C9 C13 1.525(7)
C12 H12A 0.9600
C12 H12B 0.9600
C12 H12C 0.9600
C59 H59A 0.9600
C59 H59B 0.9600
C59 H59C 0.9600
C28 C33 1.513(7)
C38 H38 0.9300
C38 C37 1.378(10)
C69 H69A 0.9600
C69 H69B 0.9600
C69 H69C 0.9600
C37 H37 0.9300
C37 C36 1.349(10)
C64 H64A 0.9600
C64 H64B 0.9600
C64 H64C 0.9600
C43 H43A 0.9600
C43 H43B 0.9600
C43 H43C 0.9600
C68 H68A 0.9600
C68 H68B 0.9600
C68 H68C 0.9600
C18 H18 0.9300
C18 C19 1.373(9)
C36 H36 0.9300
C19 H19 0.9300
C44 H44A 0.9600
C44 H44B 0.9600
C44 H44C 0.9600
C13 H13A 0.9600
C13 H13B 0.9600
C13 H13C 0.9600
C33 H33A 0.9600
C33 H33B 0.9600
C33 H33C 0.9600

loop_
_platon_squeeze_void_nr
_platon_squeeze_void_average_x
_platon_squeeze_void_average_y
_platon_squeeze_void_average_z
_platon_squeeze_void_volume
_platon_squeeze_void_count_electrons
_platon_squeeze_void_content
1 0.000 0.500 0.500 403 74 ' '
2 0.469 0.716 0.106 239 36 ' '
3 0.531 0.284 0.894 239 36 ' '
